data_7153774
loop_
_publ_author_name
'Biet, Thomas'
'Avarvari, Narcis'

_publ_section_title
;
 Tetrathiafulvalene mono- and bis-1,2,3-triazole precursors by click
 chemistry: structural diversity and reactivity.
;
_journal_issue 20
_journal_name_full 'Organic &amp; biomolecular chemistry'
_journal_page_first 3167
_journal_page_last 3174
_journal_paper_doi 10.1039/c4ob00148f
_journal_volume 12
_journal_year 2014
_chemical_formula_moiety 'C14 H17 N3 S4'
_chemical_formula_sum 'C14 H17 N3 S4'
_chemical_formula_weight 355.55
_chemical_name_systematic
;
 ?
;
_space_group_IT_number 14
_symmetry_cell_setting monoclinic
_symmetry_space_group_name_Hall '-P 2ybc'
_symmetry_space_group_name_H-M 'P 1 21/c 1'
_atom_sites_solution_hydrogens geom
_atom_sites_solution_primary direct
_atom_sites_solution_secondary difmap
_audit_creation_method SHELXL-97
_cell_angle_alpha 90.00
_cell_angle_beta 99.555(7)
_cell_angle_gamma 90.00
_cell_formula_units_Z 4
_cell_length_a 5.3381(5)
_cell_length_b 25.8440(19)
_cell_length_c 11.0690(10)
_cell_measurement_reflns_used 3380
_cell_measurement_temperature 293(2)
_cell_measurement_theta_max 27.50
_cell_measurement_theta_min 3.15
_cell_volume 1505.9(2)
_computing_cell_refinement 'Dirax/1sq (Duisenberg & Schreurs, 1989-2000)'
_computing_data_collection KappaCCD
_computing_data_reduction 'Denzo and Scalepak'
_computing_structure_refinement 'SHELXL-97 (Sheldrick, 1997)'
_computing_structure_solution 'SHELXL-97 (Sheldrick, 1990)'
_diffrn_ambient_temperature 293(2)
_diffrn_measured_fraction_theta_full 0.981
_diffrn_measured_fraction_theta_max 0.981
_diffrn_measurement_device_type area_detector
_diffrn_measurement_method CCD
_diffrn_radiation_monochromator graphite
_diffrn_radiation_source 'fine-focus sealed tube'
_diffrn_radiation_type MoK\a
_diffrn_radiation_wavelength 0.71073
_diffrn_reflns_av_R_equivalents 0.0783
_diffrn_reflns_av_sigmaI/netI 0.0712
_diffrn_reflns_limit_h_max 6
_diffrn_reflns_limit_h_min -6
_diffrn_reflns_limit_k_max 32
_diffrn_reflns_limit_k_min -33
_diffrn_reflns_limit_l_max 14
_diffrn_reflns_limit_l_min -14
_diffrn_reflns_number 17019
_diffrn_reflns_theta_full 27.50
_diffrn_reflns_theta_max 27.50
_diffrn_reflns_theta_min 3.15
_exptl_absorpt_coefficient_mu 0.626
_exptl_absorpt_correction_T_max 0.7453
_exptl_absorpt_correction_T_min 0.5952
_exptl_absorpt_correction_type multi-scan
_exptl_absorpt_process_details sadabs
_exptl_crystal_colour orange
_exptl_crystal_density_diffrn 1.568
_exptl_crystal_density_meas ?
_exptl_crystal_density_method 'not measured'
_exptl_crystal_description needle
_exptl_crystal_F_000 744
_exptl_crystal_size_max 0.6
_exptl_crystal_size_mid 0.1
_exptl_crystal_size_min 0.1
_refine_diff_density_max 0.393
_refine_diff_density_min -0.302
_refine_diff_density_rms 0.076
_refine_ls_extinction_method none
_refine_ls_goodness_of_fit_ref 1.011
_refine_ls_hydrogen_treatment constr
_refine_ls_matrix_type full
_refine_ls_number_parameters 190
_refine_ls_number_reflns 3380
_refine_ls_number_restraints 0
_refine_ls_restrained_S_all 1.011
_refine_ls_R_factor_all 0.1176
_refine_ls_R_factor_gt 0.0579
_refine_ls_shift/su_max 0.001
_refine_ls_shift/su_mean 0.000
_refine_ls_structure_factor_coef Fsqd
_refine_ls_weighting_details 'calc w=1/[\s^2^(Fo^2^)+(0.0905P)^2^+0.0000P] where P=(Fo^2^+2Fc^2^)/3'
_refine_ls_weighting_scheme calc
_refine_ls_wR_factor_gt 0.1453
_refine_ls_wR_factor_ref 0.1640
_reflns_number_gt 1964
_reflns_number_total 3380
_reflns_threshold_expression >2sigma(I)
_cod_data_source_file c4ob00148f2.cif
_cod_data_source_block 2
_cod_depositor_comments
;Adding full bibliography for 7153774--7153777.cif.

The following automatic conversions were performed:

'_exptl_crystal_density_meas' value 'not measured' was changed to '?'
- the value is perceived as not measured.

Automatic conversion script
Id: cif_fix_values 3008 2015-01-20 13:52:24Z robertas 
;
_cod_original_sg_symbol_H-M 'P 21/c'
_cod_database_code 7153774

loop_
_symmetry_equiv_pos_as_xyz
'x, y, z'
'-x, y+1/2, -z+1/2'
'-x, -y, -z'
'x, -y-1/2, z-1/2'

loop_
_atom_site_label
_atom_site_type_symbol
_atom_site_fract_x
_atom_site_fract_y
_atom_site_fract_z
_atom_site_U_iso_or_equiv
_atom_site_adp_type
_atom_site_occupancy
_atom_site_symmetry_multiplicity
_atom_site_calc_flag
_atom_site_refinement_flags
S1 S 0.37379(18) 0.53819(3) 0.87365(10) 0.0522(3) Uani 1 1 d .
S2 S 0.09653(18) 0.58150(4) 0.65000(9) 0.0528(3) Uani 1 1 d .
S3 S 0.77278(17) 0.62478(3) 0.90574(9) 0.0492(3) Uani 1 1 d .
S4 S 0.47950(18) 0.66895(3) 0.68561(9) 0.0476(3) Uani 1 1 d .
N1 N 1.2154(5) 0.73854(10) 0.9412(3) 0.0455(7) Uani 1 1 d .
N2 N 1.4187(6) 0.74139(12) 1.0310(3) 0.0544(8) Uani 1 1 d .
N3 N 1.4395(6) 0.70238(14) 1.0913(3) 0.0604(9) Uani 1 1 d .
C1 C 0.1050(7) 0.50847(12) 0.7964(4) 0.0455(9) Uani 1 1 d .
C2 C -0.0193(7) 0.52837(13) 0.6957(4) 0.0473(9) Uani 1 1 d .
C3 C 0.3509(6) 0.58542(12) 0.7722(3) 0.0419(8) Uani 1 1 d .
C4 C 0.5123(6) 0.62141(12) 0.7863(3) 0.0389(8) Uani 1 1 d .
C5 C 0.8757(6) 0.67923(11) 0.8633(3) 0.0379(8) Uani 1 1 d .
C6 C 0.7398(7) 0.69859(13) 0.7631(3) 0.0460(9) Uani 1 1 d .
H6 H 0.7896 0.7300 0.7336 0.055 Uiso 1 1 calc R
C7 C 1.1012(6) 0.69638(12) 0.9442(3) 0.0398(8) Uani 1 1 d .
C8 C 1.2501(7) 0.67425(14) 1.0407(4) 0.0530(10) Uani 1 1 d .
H8 H 1.2191 0.6413 1.0687 0.064 Uiso 1 1 calc R
C9 C 0.0390(8) 0.46412(14) 0.8542(4) 0.0618(11) Uani 1 1 d .
H9A H 0.1617 0.4579 0.9266 0.093 Uiso 1 1 calc R
H9B H 0.0357 0.4352 0.7997 0.093 Uiso 1 1 calc R
H9C H -0.1259 0.4686 0.8765 0.093 Uiso 1 1 calc R
C10 C -0.2527(8) 0.50964(17) 0.6143(4) 0.0660(12) Uani 1 1 d .
H10A H -0.2961 0.5332 0.5469 0.099 Uiso 1 1 calc R
H10B H -0.3904 0.5078 0.6600 0.099 Uiso 1 1 calc R
H10C H -0.2218 0.4759 0.5835 0.099 Uiso 1 1 calc R
C11 C 1.1520(7) 0.77993(13) 0.8646(4) 0.0551(10) Uani 1 1 d .
H11A H 1.1091 0.7679 0.7807 0.066 Uiso 1 1 calc R
H11B H 1.2959 0.8032 0.8695 0.066 Uiso 1 1 calc R
C12 C 0.9323(7) 0.80785(13) 0.8999(4) 0.0540(10) Uani 1 1 d .
H12A H 0.7815 0.7863 0.8845 0.065 Uiso 1 1 calc R
H12B H 0.9663 0.8163 0.9865 0.065 Uiso 1 1 calc R
C13 C 0.8949(7) 0.85301(14) 0.8301(4) 0.0632(11) Uani 1 1 d .
H13A H 0.8738 0.8442 0.7438 0.076 Uiso 1 1 calc R
H13B H 1.0436 0.8750 0.8493 0.076 Uiso 1 1 calc R
C14 C 0.6718(8) 0.88117(16) 0.8541(5) 0.0707(13) Uani 1 1 d .
H14A H 0.6491 0.9117 0.8040 0.106 Uiso 1 1 calc R
H14B H 0.6949 0.8909 0.9389 0.106 Uiso 1 1 calc R
H14C H 0.5246 0.8595 0.8353 0.106 Uiso 1 1 calc R

loop_
_atom_site_aniso_label
_atom_site_aniso_U_11
_atom_site_aniso_U_22
_atom_site_aniso_U_33
_atom_site_aniso_U_23
_atom_site_aniso_U_13
_atom_site_aniso_U_12
S1 0.0568(6) 0.0368(5) 0.0581(7) 0.0097(4) -0.0046(5) -0.0115(4)
S2 0.0564(6) 0.0420(5) 0.0544(7) 0.0039(5) -0.0074(5) -0.0077(4)
S3 0.0561(6) 0.0322(5) 0.0540(6) 0.0109(4) -0.0067(4) -0.0091(4)
S4 0.0558(6) 0.0335(5) 0.0492(6) 0.0082(4) -0.0046(4) -0.0048(4)
N1 0.0468(17) 0.0286(15) 0.061(2) -0.0035(14) 0.0083(15) -0.0041(12)
N2 0.054(2) 0.0372(17) 0.069(2) -0.0109(16) -0.0008(17) -0.0050(14)
N3 0.061(2) 0.049(2) 0.065(2) -0.0104(18) -0.0081(17) -0.0056(16)
C1 0.056(2) 0.0270(17) 0.055(3) -0.0069(16) 0.0126(19) -0.0075(15)
C2 0.047(2) 0.0394(19) 0.056(3) -0.0109(18) 0.0073(18) -0.0076(16)
C3 0.049(2) 0.0279(16) 0.048(2) 0.0019(15) 0.0056(16) -0.0038(15)
C4 0.046(2) 0.0275(16) 0.041(2) 0.0008(14) 0.0003(16) -0.0023(14)
C5 0.048(2) 0.0216(14) 0.044(2) 0.0000(14) 0.0066(16) -0.0034(14)
C6 0.058(2) 0.0285(17) 0.051(2) 0.0026(16) 0.0064(19) -0.0054(16)
C7 0.046(2) 0.0260(16) 0.047(2) -0.0017(15) 0.0055(17) -0.0016(14)
C8 0.062(2) 0.040(2) 0.054(3) -0.0002(18) -0.0011(19) -0.0069(17)
C9 0.078(3) 0.035(2) 0.073(3) -0.002(2) 0.014(2) -0.0163(18)
C10 0.059(3) 0.057(2) 0.077(3) -0.011(2) -0.003(2) -0.0143(19)
C11 0.060(3) 0.0318(19) 0.074(3) 0.0073(18) 0.014(2) -0.0083(17)
C12 0.056(2) 0.0314(18) 0.074(3) 0.0006(19) 0.010(2) -0.0033(16)
C13 0.064(3) 0.039(2) 0.089(3) 0.009(2) 0.020(2) -0.0025(19)
C14 0.069(3) 0.044(2) 0.100(4) 0.009(2) 0.014(3) 0.001(2)

loop_
_atom_type_symbol
_atom_type_description
_atom_type_scat_dispersion_real
_atom_type_scat_dispersion_imag
_atom_type_scat_source
C C 0.0033 0.0016 'International Tables Vol C Tables 4.2.6.8 and 6.1.1.4'
H H 0.0000 0.0000 'International Tables Vol C Tables 4.2.6.8 and 6.1.1.4'
N N 0.0061 0.0033 'International Tables Vol C Tables 4.2.6.8 and 6.1.1.4'
S S 0.1246 0.1234 'International Tables Vol C Tables 4.2.6.8 and 6.1.1.4'

loop_
_geom_angle_atom_site_label_1
_geom_angle_atom_site_label_2
_geom_angle_atom_site_label_3
_geom_angle
C3 S1 C1 91.74(18)
C2 S2 C3 95.45(18)
C5 S3 C4 95.14(16)
C4 S4 C6 90.51(17)
C7 N1 N2 111.4(3)
C7 N1 C11 128.6(3)
N2 N1 C11 120.0(3)
N3 N2 N1 110.6(3)
N3 N2 C8 39.8(2)
N1 N2 C8 70.8(2)
N2 N3 C8 103.7(3)
C2 C1 C9 126.0(4)
C2 C1 S1 120.8(3)
C9 C1 S1 113.2(3)
C1 C2 C10 130.1(4)
C1 C2 S2 115.7(3)
C10 C2 S2 114.2(3)
C4 C3 S1 119.3(3)
C4 C3 S2 124.4(3)
S1 C3 S2 116.30(19)
C3 C4 S4 118.2(3)
C3 C4 S3 124.8(3)
S4 C4 S3 117.02(18)
C6 C5 C7 133.6(3)
C6 C5 S3 114.3(3)
C7 C5 S3 112.1(2)
C5 C6 S4 123.1(3)
N1 C7 C8 99.5(3)
N1 C7 C5 127.6(3)
C8 C7 C5 133.0(3)
N3 C8 C7 114.8(4)
N3 C8 N2 36.5(2)
C7 C8 N2 78.3(2)
N1 C11 C12 109.9(3)
C13 C12 C11 107.9(3)
C12 C13 C14 111.3(3)

loop_
_geom_bond_atom_site_label_1
_geom_bond_atom_site_label_2
_geom_bond_distance
S1 C3 1.650(3)
S1 C1 1.724(4)
S2 C2 1.621(4)
S2 C3 1.753(4)
S3 C5 1.609(3)
S3 C4 1.755(4)
S4 C4 1.648(3)
S4 C6 1.690(4)
N1 C7 1.252(4)
N1 N2 1.347(4)
N1 C11 1.372(4)
N2 N3 1.204(4)
N2 C8 1.966(5)
N3 C8 1.295(5)
C1 C2 1.304(5)
C1 C9 1.387(5)
C2 C10 1.492(5)
C3 C4 1.260(4)
C5 C6 1.319(5)
C5 C7 1.446(5)
C7 C8 1.348(5)
C11 C12 1.484(5)
C12 C13 1.396(5)
C13 C14 1.457(5)
